data_4104890
loop_
_publ_author_name
'Christopher F. Bender'
'Francis K. Yoshimoto'
'Christopher L. Paradise'
'Jef K. De Brabander'

_publ_section_title
;
 A Concise Synthesis of Berkelic Acid Inspired by Combining the Natural
 Products Spicifernin and Pulvilloric Acid
;
_journal_name_full 'Journal of the American Chemical Society'
_journal_page_first 11350
_journal_page_last 11352
_journal_paper_doi 10.1021/ja905387r
_journal_volume 131
_journal_year 2009
_chemical_absolute_configuration ad
_chemical_formula_sum 'C13 H14 Br N3 O3'
_chemical_formula_weight 340.18
_chemical_name_systematic
;
 ?
;
_space_group_IT_number 4
_symmetry_cell_setting monoclinic
_symmetry_space_group_name_Hall 'P 2yb'
_symmetry_space_group_name_H-M 'P 1 21 1'
_atom_sites_solution_hydrogens geom
_atom_sites_solution_primary direct
_atom_sites_solution_secondary difmap
_audit_creation_method SHELXL-97
_cell_angle_alpha 90.000(5)
_cell_angle_beta 90.643(4)
_cell_angle_gamma 90.000(5)
_cell_formula_units_Z 8
_cell_length_a 7.0684(7)
_cell_length_b 23.0520(15)
_cell_length_c 18.1015(15)
_cell_measurement_reflns_used 6037
_cell_measurement_temperature 153(2)
_cell_measurement_theta_max 27.5
_cell_measurement_theta_min 1.0
_cell_volume 2949.3(4)
_computing_cell_refinement 'Collect software, Nonius B.V. 1998'
_computing_data_collection 'Collect software, Nonius B.V. 1998'
_computing_data_reduction
;
DENZO and Scalepack (Otwinoski and Minor, 1997)
;
_computing_molecular_graphics 'XP SHELXTL/PC, Siemens Analytical'
_computing_structure_refinement 'XL SHELXTL/PC, Siemens Analytical'
_computing_structure_solution
;

SIR97 - Altomare A., Burla M.C., Camalli M., Cascarano G.L., Giacovazzo C., 
Guagliardi A., Moliterni A.G.G., Polidori G.,Spagna R.
;
_diffrn_ambient_temperature 153(2)
_diffrn_measured_fraction_theta_full 0.987
_diffrn_measured_fraction_theta_max 0.987
_diffrn_measurement_device_type 'Nonius Kappa CCD'
_diffrn_measurement_method \w-scans
_diffrn_radiation_monochromator graphite
_diffrn_radiation_source 'fine-focus sealed tube'
_diffrn_radiation_type MoK\a
_diffrn_radiation_wavelength 0.71069
_diffrn_reflns_av_R_equivalents 0.0795
_diffrn_reflns_av_sigmaI/netI 0.1380
_diffrn_reflns_limit_h_max 9
_diffrn_reflns_limit_h_min -7
_diffrn_reflns_limit_k_max 29
_diffrn_reflns_limit_k_min -29
_diffrn_reflns_limit_l_max 23
_diffrn_reflns_limit_l_min -21
_diffrn_reflns_number 22764
_diffrn_reflns_theta_full 27.49
_diffrn_reflns_theta_max 27.49
_diffrn_reflns_theta_min 3.01
_exptl_absorpt_coefficient_mu 2.798
_exptl_absorpt_correction_T_max 0.903
_exptl_absorpt_correction_T_min 0.587
_exptl_absorpt_correction_type analytical
_exptl_absorpt_process_details
;
N.W. Alcock (1970). Cryst. Computing, p271)
;
_exptl_crystal_colour yellow
_exptl_crystal_density_diffrn 1.532
_exptl_crystal_description needles
_exptl_crystal_F_000 1376
_exptl_crystal_size_max 0.32
_exptl_crystal_size_mid 0.05
_exptl_crystal_size_min 0.04
_refine_diff_density_max 0.478
_refine_diff_density_min -0.539
_refine_diff_density_rms 0.085
_refine_ls_abs_structure_details 'Flack H D (1983), Acta Cryst. A39, 876-881'
_refine_ls_abs_structure_Flack 0.001(12)
_refine_ls_extinction_method none
_refine_ls_goodness_of_fit_ref 1.002
_refine_ls_hydrogen_treatment constr
_refine_ls_matrix_type full
_refine_ls_number_parameters 734
_refine_ls_number_reflns 12180
_refine_ls_number_restraints 13
_refine_ls_restrained_S_all 1.002
_refine_ls_R_factor_all 0.1396
_refine_ls_R_factor_gt 0.0636
_refine_ls_shift/su_max 0.017
_refine_ls_shift/su_mean 0.002
_refine_ls_structure_factor_coef Fsqd
_refine_ls_weighting_details 'calc w=1/[\s^2^(Fo^2^)+(0.0104P)^2^+3.9071P] where P=(Fo^2^+2Fc^2^)/3'
_refine_ls_weighting_scheme calc
_refine_ls_wR_factor_gt 0.1100
_refine_ls_wR_factor_ref 0.1380
_reflns_number_gt 6959
_reflns_number_total 12180
_reflns_threshold_expression >2sigma(I)
_cod_data_source_file ja905387r_si_001.cif
_cod_data_source_block br1
_cod_database_code 4104890

loop_
_symmetry_equiv_pos_as_xyz
'x, y, z'
'-x, y+1/2, -z'

loop_
_atom_site_label
_atom_site_type_symbol
_atom_site_fract_x
_atom_site_fract_y
_atom_site_fract_z
_atom_site_U_iso_or_equiv
_atom_site_adp_type
_atom_site_occupancy
_atom_site_symmetry_multiplicity
_atom_site_calc_flag
_atom_site_refinement_flags
Br1 Br 0.01383(15) 0.57137(4) 0.63135(6) 0.0499(3) Uani 1 1 d .
N1 N -0.1073(10) 0.8256(3) 0.5579(4) 0.0353(19) Uani 1 1 d .
N2 N -0.2164(10) 0.8410(3) 0.4947(4) 0.0355(19) Uani 1 1 d .
C3 C -0.1952(14) 0.8962(5) 0.4849(6) 0.048(3) Uani 1 1 d .
C4 C -0.0831(12) 0.9251(4) 0.5462(5) 0.062(3) Uani 1 1 d D
C5 C -0.0022(13) 0.8717(4) 0.5854(5) 0.039(2) Uani 1 1 d .
C6 C -0.2873(14) 0.9271(5) 0.4230(5) 0.050(3) Uani 1 1 d .
H6A H -0.1907 0.9410 0.3889 0.075 Uiso 1 1 calc R
H6B H -0.3590 0.9601 0.4421 0.075 Uiso 1 1 calc R
H6C H -0.3734 0.9006 0.3969 0.075 Uiso 1 1 calc R
C7 C -0.2185(16) 0.9596(5) 0.6008(6) 0.069(4) Uani 1 1 d D
H7A H -0.1463 0.9718 0.6447 0.104 Uiso 1 1 calc R
H7B H -0.3229 0.9343 0.6157 0.104 Uiso 1 1 calc R
H7C H -0.2696 0.9939 0.5755 0.104 Uiso 1 1 calc R
C8 C 0.0725(14) 0.9648(4) 0.5212(5) 0.074(3) Uani 1 1 d D
H8A H 0.1486 0.9773 0.5646 0.088 Uiso 1 1 calc R
H8B H 0.0162 0.9999 0.4982 0.088 Uiso 1 1 calc R
C9 C 0.1998(16) 0.9352(5) 0.4663(7) 0.073(4) Uani 1 1 d .
H9A H 0.2612 0.9018 0.4899 0.109 Uiso 1 1 calc R
H9B H 0.2964 0.9626 0.4497 0.109 Uiso 1 1 calc R
H9C H 0.1242 0.9221 0.4238 0.109 Uiso 1 1 calc R
O10 O 0.1162(9) 0.8688(3) 0.6341(3) 0.0458(18) Uani 1 1 d .
C11 C -0.0889(12) 0.7670(4) 0.5767(5) 0.035(2) Uani 1 1 d .
C12 C -0.0532(12) 0.7478(4) 0.6487(5) 0.031(2) Uani 1 1 d .
C13 C -0.0142(12) 0.6910(4) 0.6647(5) 0.034(2) Uani 1 1 d .
H13 H 0.0213 0.6795 0.7133 0.041 Uiso 1 1 calc R
C14 C -0.0284(11) 0.6499(5) 0.6069(5) 0.037(2) Uani 1 1 d .
C15 C -0.0742(11) 0.6676(5) 0.5360(5) 0.036(2) Uani 1 1 d .
H15 H -0.0865 0.6397 0.4976 0.044 Uiso 1 1 calc R
C16 C -0.1020(12) 0.7247(5) 0.5209(5) 0.038(2) Uani 1 1 d .
H16 H -0.1308 0.7363 0.4717 0.046 Uiso 1 1 calc R
N17 N -0.0638(11) 0.7862(4) 0.7136(4) 0.037(2) Uani 1 1 d .
O18 O 0.0464(9) 0.7778(3) 0.7644(3) 0.0478(19) Uani 1 1 d .
O19 O -0.1877(9) 0.8230(3) 0.7127(4) 0.0478(19) Uani 1 1 d .
Br2 Br 0.52240(15) 0.70416(5) 0.77518(6) 0.0536(3) Uani 1 1 d .
N1A N 0.3778(10) 0.7240(4) 0.4448(4) 0.043(2) Uani 1 1 d .
N2A N 0.2615(11) 0.7693(4) 0.4193(4) 0.052(2) Uani 1 1 d .
C3A C 0.2961(14) 0.7748(4) 0.3481(5) 0.057(3) Uani 1 1 d .
C4A C 0.4450(12) 0.7354(4) 0.3210(4) 0.046(2) Uani 1 1 d D
C5A C 0.4962(14) 0.7018(5) 0.3911(5) 0.050(3) Uani 1 1 d .
C6A C 0.1876(17) 0.8188(5) 0.3036(5) 0.089(4) Uani 1 1 d .
H6A1 H 0.0804 0.8330 0.3323 0.133 Uiso 1 1 calc R
H6A2 H 0.1408 0.8008 0.2579 0.133 Uiso 1 1 calc R
H6A3 H 0.2709 0.8514 0.2915 0.133 Uiso 1 1 calc R
C7A C 0.6253(13) 0.7723(4) 0.3020(5) 0.072(3) Uani 1 1 d D
H7A1 H 0.5939 0.8001 0.2628 0.107 Uiso 1 1 calc R
H7A2 H 0.7261 0.7464 0.2853 0.107 Uiso 1 1 calc R
H7A3 H 0.6683 0.7933 0.3462 0.107 Uiso 1 1 calc R
C8A C 0.3877(15) 0.6969(4) 0.2566(4) 0.071(3) Uani 1 1 d D
H8A1 H 0.3582 0.7216 0.2132 0.085 Uiso 1 1 calc R
H8A2 H 0.4957 0.6717 0.2436 0.085 Uiso 1 1 calc R
C9A C 0.2164(18) 0.6590(6) 0.2732(7) 0.091(5) Uani 1 1 d .
H9A1 H 0.2483 0.6320 0.3133 0.137 Uiso 1 1 calc R
H9A2 H 0.1803 0.6371 0.2289 0.137 Uiso 1 1 calc R
H9A3 H 0.1104 0.6836 0.2882 0.137 Uiso 1 1 calc R
O10A O 0.6138(9) 0.6651(3) 0.3988(3) 0.0501(17) Uani 1 1 d .
C11A C 0.4012(11) 0.7162(5) 0.5216(5) 0.036(2) Uani 1 1 d .
C12A C 0.4419(11) 0.6643(4) 0.5541(5) 0.034(2) Uani 1 1 d .
C13A C 0.4801(12) 0.6594(5) 0.6295(5) 0.041(3) Uani 1 1 d .
H13A H 0.5094 0.6228 0.6509 0.049 Uiso 1 1 calc R
C14A C 0.4745(11) 0.7083(5) 0.6719(5) 0.041(3) Uani 1 1 d .
C15A C 0.4272(12) 0.7621(5) 0.6424(5) 0.038(2) Uani 1 1 d .
H15A H 0.4171 0.7954 0.6730 0.046 Uiso 1 1 calc R
C16A C 0.3950(11) 0.7656(5) 0.5659(5) 0.040(3) Uani 1 1 d .
H16A H 0.3685 0.8022 0.5439 0.048 Uiso 1 1 calc R
N17A N 0.4252(13) 0.6086(4) 0.5137(5) 0.052(2) Uani 1 1 d .
O18A O 0.3028(9) 0.6039(3) 0.4657(4) 0.0508(19) Uani 1 1 d .
O19A O 0.5314(10) 0.5694(3) 0.5344(4) 0.0617(19) Uani 1 1 d .
Br3 Br 0.48853(14) 0.51064(5) 0.73048(5) 0.0536(3) Uani 1 1 d .
N1B N 0.6640(10) 0.4951(4) 1.0603(4) 0.0393(19) Uani 1 1 d .
N2B N 0.8133(12) 0.4576(4) 1.0824(4) 0.059(2) Uani 1 1 d .
C3B C 0.8377(15) 0.4631(5) 1.1508(6) 0.069(3) Uani 1 1 d .
C4B C 0.6938(13) 0.5022(4) 1.1861(5) 0.061(3) Uani 1 1 d D
C5B C 0.5754(15) 0.5214(5) 1.1178(6) 0.051(3) Uani 1 1 d .
C6B C 0.9934(16) 0.4351(5) 1.1936(6) 0.092(4) Uani 1 1 d .
H6B1 H 1.0593 0.4073 1.1619 0.137 Uiso 1 1 calc R
H6B2 H 0.9408 0.4147 1.2362 0.137 Uiso 1 1 calc R
H6B3 H 1.0827 0.4647 1.2108 0.137 Uiso 1 1 calc R
C7B C 0.7867(18) 0.5569(5) 1.2242(7) 0.098(5) Uani 1 1 d D
H7B1 H 0.8533 0.5449 1.2694 0.147 Uiso 1 1 calc R
H7B2 H 0.6879 0.5850 1.2365 0.147 Uiso 1 1 calc R
H7B3 H 0.8767 0.5748 1.1903 0.147 Uiso 1 1 calc R
C8B C 0.5683(16) 0.4700(5) 1.2392(6) 0.093(4) Uani 1 1 d D
H8B1 H 0.6386 0.4636 1.2861 0.112 Uiso 1 1 calc R
H8B2 H 0.4565 0.4943 1.2501 0.112 Uiso 1 1 calc R
C9B C 0.5030(18) 0.4129(6) 1.2098(6) 0.113(5) Uani 1 1 d .
H9B1 H 0.4221 0.4192 1.1662 0.169 Uiso 1 1 calc R
H9B2 H 0.4311 0.3925 1.2478 0.169 Uiso 1 1 calc R
H9B3 H 0.6129 0.3895 1.1960 0.169 Uiso 1 1 calc R
O10B O 0.4414(10) 0.5519(4) 1.1146(4) 0.066(2) Uani 1 1 d .
C11B C 0.6236(11) 0.5002(4) 0.9842(5) 0.037(2) Uani 1 1 d .
C12B C 0.5931(12) 0.5532(4) 0.9483(5) 0.038(2) Uani 1 1 d .
C13B C 0.5448(11) 0.5563(4) 0.8741(5) 0.037(2) Uani 1 1 d .
H13B H 0.5135 0.5924 0.8520 0.045 Uiso 1 1 calc R
C14B C 0.5426(11) 0.5060(5) 0.8326(4) 0.034(2) Uani 1 1 d .
C15B C 0.5777(12) 0.4532(4) 0.8659(5) 0.037(2) Uani 1 1 d .
H15B H 0.5764 0.4185 0.8375 0.044 Uiso 1 1 calc R
C16B C 0.6144(12) 0.4511(4) 0.9402(5) 0.037(2) Uani 1 1 d .
H16B H 0.6344 0.4143 0.9626 0.044 Uiso 1 1 calc R
N17B N 0.6126(12) 0.6089(4) 0.9868(5) 0.051(2) Uani 1 1 d .
O18B O 0.7398(9) 0.6130(3) 1.0342(4) 0.056(2) Uani 1 1 d .
O19B O 0.5090(11) 0.6497(4) 0.9689(4) 0.071(2) Uani 1 1 d .
Br4 Br 1.01869(15) 0.64843(4) 0.87291(6) 0.0488(3) Uani 1 1 d .
N1C N 1.1202(10) 0.3932(3) 0.9444(4) 0.0356(19) Uani 1 1 d .
N2C N 1.2341(11) 0.3757(4) 1.0067(4) 0.045(2) Uani 1 1 d .
C3C C 1.1805(14) 0.3244(5) 1.0231(5) 0.043(3) Uani 1 1 d .
C4C C 1.0179(11) 0.3010(3) 0.9772(4) 0.038(2) Uani 1 1 d D
C5C C 0.9880(13) 0.3517(4) 0.9246(5) 0.039(2) Uani 1 1 d .
C6C C 1.2765(15) 0.2917(5) 1.0855(5) 0.063(3) Uani 1 1 d .
H6C1 H 1.3881 0.3133 1.1025 0.094 Uiso 1 1 calc R
H6C2 H 1.3154 0.2533 1.0679 0.094 Uiso 1 1 calc R
H6C3 H 1.1882 0.2872 1.1264 0.094 Uiso 1 1 calc R
C7C C 0.8346(13) 0.2955(5) 1.0254(6) 0.063(3) Uani 1 1 d D
H7C1 H 0.8497 0.2632 1.0602 0.095 Uiso 1 1 calc R
H7C2 H 0.7249 0.2882 0.9932 0.095 Uiso 1 1 calc R
H7C3 H 0.8152 0.3316 1.0529 0.095 Uiso 1 1 calc R
C8C C 1.0601(13) 0.2445(3) 0.9373(4) 0.051(2) Uani 1 1 d D
H8C1 H 1.0777 0.2132 0.9741 0.061 Uiso 1 1 calc R
H8C2 H 0.9506 0.2341 0.9054 0.061 Uiso 1 1 calc R
C9C C 1.2339(17) 0.2488(6) 0.8908(6) 0.081(4) Uani 1 1 d .
H9C1 H 1.2210 0.2816 0.8566 0.121 Uiso 1 1 calc R
H9C2 H 1.2493 0.2129 0.8626 0.121 Uiso 1 1 calc R
H9C3 H 1.3450 0.2548 0.9227 0.121 Uiso 1 1 calc R
O10C O 0.8724(9) 0.3552(3) 0.8742(3) 0.0451(17) Uani 1 1 d .
C11C C 1.1146(11) 0.4522(4) 0.9255(5) 0.030(2) Uani 1 1 d .
C12C C 1.0700(12) 0.4718(4) 0.8539(5) 0.032(2) Uani 1 1 d .
C13C C 1.0382(10) 0.5299(4) 0.8388(5) 0.028(2) Uani 1 1 d .
H13C H 1.0007 0.5421 0.7907 0.033 Uiso 1 1 calc R
C14C C 1.0619(11) 0.5690(4) 0.8940(5) 0.029(2) Uani 1 1 d .
C15C C 1.1199(11) 0.5524(4) 0.9633(5) 0.037(2) Uani 1 1 d .
H15C H 1.1453 0.5808 1.0001 0.044 Uiso 1 1 calc R
C16C C 1.1410(11) 0.4944(4) 0.9791(5) 0.036(2) Uani 1 1 d .
H16C H 1.1746 0.4830 1.0280 0.043 Uiso 1 1 calc R
N17C N 1.0733(11) 0.4322(4) 0.7896(4) 0.040(2) Uani 1 1 d .
O18C O 1.1863(10) 0.3917(3) 0.7882(4) 0.0442(18) Uani 1 1 d .
O19C O 0.9690(9) 0.4454(3) 0.7359(3) 0.0500(19) Uani 1 1 d .

loop_
_atom_site_aniso_label
_atom_site_aniso_U_11
_atom_site_aniso_U_22
_atom_site_aniso_U_33
_atom_site_aniso_U_23
_atom_site_aniso_U_13
_atom_site_aniso_U_12
Br1 0.0740(7) 0.0313(6) 0.0440(6) 0.0023(5) -0.0092(5) 0.0062(5)
N1 0.038(4) 0.033(5) 0.034(4) 0.005(4) -0.012(3) 0.005(4)
N2 0.041(4) 0.031(5) 0.035(4) 0.005(4) -0.008(4) 0.007(4)
C3 0.058(7) 0.040(7) 0.045(6) 0.009(5) -0.008(5) 0.011(5)
C4 0.063(7) 0.054(7) 0.070(7) 0.018(6) -0.014(6) -0.004(6)
C5 0.044(6) 0.028(6) 0.045(6) 0.005(5) 0.005(5) 0.005(4)
C6 0.061(7) 0.038(7) 0.049(6) 0.008(5) -0.015(5) -0.001(5)
C7 0.106(9) 0.048(7) 0.055(7) 0.004(6) 0.002(7) 0.033(6)
C8 0.096(8) 0.061(7) 0.063(7) 0.013(6) -0.021(6) -0.009(7)
C9 0.070(8) 0.061(8) 0.087(8) 0.002(7) 0.005(7) -0.002(6)
O10 0.053(4) 0.036(4) 0.048(4) 0.007(3) -0.018(3) -0.006(3)
C11 0.034(5) 0.031(6) 0.040(6) 0.005(5) -0.003(4) -0.004(4)
C12 0.031(5) 0.035(6) 0.026(5) 0.001(5) 0.001(4) 0.004(4)
C13 0.040(5) 0.033(6) 0.028(5) -0.002(5) -0.005(4) -0.001(4)
C14 0.027(4) 0.034(5) 0.050(6) -0.004(5) -0.004(4) 0.005(4)
C15 0.033(5) 0.051(7) 0.024(5) -0.002(5) -0.003(4) 0.005(4)
C16 0.041(5) 0.038(6) 0.034(5) 0.005(5) -0.007(4) -0.001(4)
N17 0.042(5) 0.036(5) 0.033(5) 0.001(4) 0.004(4) 0.006(4)
O18 0.063(5) 0.053(5) 0.027(3) -0.001(3) -0.013(3) 0.003(3)
O19 0.049(4) 0.041(5) 0.053(4) -0.005(4) 0.002(3) 0.011(4)
Br2 0.0664(7) 0.0546(8) 0.0393(6) 0.0073(5) -0.0152(5) -0.0084(6)
N1A 0.039(4) 0.047(5) 0.041(5) 0.005(4) -0.011(4) 0.004(4)
N2A 0.064(5) 0.043(5) 0.050(5) 0.005(4) -0.014(4) 0.010(4)
C3A 0.071(7) 0.053(6) 0.047(6) 0.008(5) -0.013(5) 0.011(5)
C4A 0.062(6) 0.050(6) 0.025(4) 0.006(4) 0.005(4) -0.006(5)
C5A 0.052(6) 0.057(7) 0.041(5) -0.002(5) 0.002(5) -0.012(6)
C6A 0.125(10) 0.078(8) 0.063(6) 0.025(6) -0.025(7) 0.031(7)
C7A 0.090(8) 0.078(8) 0.047(6) 0.007(5) 0.007(5) -0.012(6)
C8A 0.101(8) 0.073(7) 0.038(5) 0.006(5) -0.010(5) 0.004(7)
C9A 0.108(10) 0.098(12) 0.068(8) 0.002(9) -0.020(8) -0.022(10)
O10A 0.052(4) 0.049(4) 0.049(4) -0.003(3) -0.002(3) 0.014(3)
C11A 0.023(5) 0.051(7) 0.035(5) 0.005(5) -0.007(4) 0.001(4)
C12A 0.029(5) 0.027(6) 0.047(6) 0.000(5) -0.008(4) 0.006(4)
C13A 0.036(5) 0.042(7) 0.043(6) 0.012(5) -0.015(4) -0.008(5)
C14A 0.023(5) 0.057(8) 0.043(6) 0.017(6) -0.011(4) -0.019(5)
C15A 0.039(5) 0.042(7) 0.035(5) -0.002(5) 0.000(4) -0.005(5)
C16A 0.027(5) 0.048(7) 0.045(6) 0.010(5) 0.002(4) 0.003(5)
N17A 0.067(6) 0.035(6) 0.055(6) 0.001(5) -0.004(5) -0.003(5)
O18A 0.060(4) 0.041(4) 0.051(5) -0.002(3) -0.015(4) -0.005(3)
O19A 0.085(5) 0.030(4) 0.070(5) 0.007(4) -0.008(4) 0.012(4)
Br3 0.0599(7) 0.0614(8) 0.0393(6) 0.0100(6) -0.0108(5) -0.0062(6)
N1B 0.048(4) 0.040(5) 0.030(4) 0.006(4) -0.003(3) 0.008(4)
N2B 0.069(6) 0.073(6) 0.035(5) 0.009(4) -0.019(4) 0.010(5)
C3B 0.078(7) 0.072(8) 0.057(7) 0.020(6) -0.002(6) 0.021(6)
C4B 0.074(7) 0.056(6) 0.052(6) 0.018(5) -0.003(5) -0.004(6)
C5B 0.059(7) 0.038(6) 0.058(6) -0.005(5) 0.005(5) -0.001(5)
C6B 0.101(9) 0.102(10) 0.071(7) 0.017(7) -0.021(7) 0.031(8)
C7B 0.094(9) 0.095(12) 0.104(10) -0.043(9) -0.043(8) 0.011(8)
C8B 0.106(9) 0.101(10) 0.072(8) 0.001(8) 0.028(7) 0.001(8)
C9B 0.136(12) 0.117(12) 0.086(9) 0.025(8) 0.017(8) -0.077(10)
O10B 0.058(5) 0.088(6) 0.053(4) -0.004(4) 0.002(4) 0.001(4)
C11B 0.034(5) 0.023(5) 0.052(6) 0.014(5) -0.008(4) -0.003(4)
C12B 0.036(5) 0.041(6) 0.036(5) -0.003(5) -0.004(4) -0.016(4)
C13B 0.030(5) 0.035(6) 0.046(6) 0.017(5) 0.001(4) 0.003(4)
C14B 0.037(5) 0.040(6) 0.026(5) -0.001(5) -0.006(4) 0.008(5)
C15B 0.033(5) 0.031(6) 0.046(6) 0.000(5) -0.008(4) 0.000(4)
C16B 0.036(5) 0.025(6) 0.050(6) 0.004(5) -0.011(4) -0.003(4)
N17B 0.055(6) 0.051(6) 0.047(6) 0.012(5) 0.002(5) 0.001(5)
O18B 0.067(5) 0.060(5) 0.042(4) -0.001(3) -0.008(4) -0.012(4)
O19B 0.088(5) 0.046(5) 0.077(5) -0.004(5) -0.023(4) 0.014(5)
Br4 0.0706(7) 0.0314(6) 0.0443(6) 0.0024(5) -0.0045(5) 0.0032(5)
N1C 0.040(4) 0.029(5) 0.037(5) 0.003(4) -0.006(4) 0.001(4)
N2C 0.052(5) 0.044(6) 0.038(5) 0.010(4) -0.008(4) 0.001(4)
C3C 0.056(6) 0.038(7) 0.036(5) 0.004(5) 0.000(5) 0.005(5)
C4C 0.061(6) 0.017(4) 0.037(5) 0.013(4) -0.006(4) 0.005(4)
C5C 0.057(6) 0.031(6) 0.029(5) 0.001(4) 0.001(5) 0.003(5)
C6C 0.077(8) 0.061(9) 0.049(6) 0.023(6) -0.009(6) 0.013(6)
C7C 0.067(7) 0.072(8) 0.051(6) 0.021(6) 0.008(5) 0.000(6)
C8C 0.082(7) 0.035(5) 0.036(5) 0.002(4) 0.015(5) 0.008(5)
C9C 0.119(10) 0.076(9) 0.049(6) 0.006(6) 0.033(7) 0.026(8)
O10C 0.062(4) 0.036(4) 0.037(4) 0.002(3) -0.012(3) 0.006(3)
C11C 0.034(5) 0.028(6) 0.027(5) 0.005(4) -0.002(4) 0.000(4)
C12C 0.030(5) 0.031(6) 0.035(5) 0.003(5) -0.011(4) -0.005(4)
C13C 0.017(4) 0.037(6) 0.028(5) 0.006(4) -0.002(3) 0.000(4)
C14C 0.031(4) 0.021(5) 0.034(5) 0.002(4) -0.010(4) -0.005(4)
C15C 0.036(5) 0.034(6) 0.042(5) -0.001(5) -0.005(4) -0.002(4)
C16C 0.039(5) 0.035(6) 0.034(5) 0.003(5) -0.007(4) -0.001(4)
N17C 0.053(5) 0.033(5) 0.033(5) 0.005(4) -0.007(4) -0.013(4)
O18C 0.061(5) 0.030(4) 0.042(4) 0.006(3) 0.002(3) 0.010(3)
O19C 0.069(5) 0.041(4) 0.040(4) 0.000(3) -0.012(4) 0.002(3)

loop_
_atom_type_symbol
_atom_type_description
_atom_type_scat_dispersion_real
_atom_type_scat_dispersion_imag
_atom_type_scat_source
C C 0.0033 0.0016 'International Tables Vol C Tables 4.2.6.8 and 6.1.1.4'
H H 0.0000 0.0000 'International Tables Vol C Tables 4.2.6.8 and 6.1.1.4'
N N 0.0061 0.0033 'International Tables Vol C Tables 4.2.6.8 and 6.1.1.4'
O O 0.0106 0.0060 'International Tables Vol C Tables 4.2.6.8 and 6.1.1.4'
Br Br -0.2901 2.4595 'International Tables Vol C Tables 4.2.6.8 and 6.1.1.4'

loop_
_geom_angle_atom_site_label_1
_geom_angle_atom_site_label_2
_geom_angle_atom_site_label_3
_geom_angle
C5 N1 C11 127.2(7)
C5 N1 N2 112.6(7)
C11 N1 N2 119.0(7)
C3 N2 N1 107.0(8)
N2 C3 C6 121.9(9)
N2 C3 C4 113.2(8)
C6 C3 C4 124.7(10)
C8 C4 C3 115.2(8)
C8 C4 C5 111.0(8)
C3 C4 C5 100.1(8)
C8 C4 C7 109.2(9)
C3 C4 C7 111.2(8)
C5 C4 C7 109.8(8)
O10 C5 N1 125.7(9)
O10 C5 C4 129.3(9)
N1 C5 C4 104.8(7)
C3 C6 H6A 109.5
C3 C6 H6B 109.5
H6A C6 H6B 109.5
C3 C6 H6C 109.5
H6A C6 H6C 109.5
H6B C6 H6C 109.5
C4 C7 H7A 109.5
C4 C7 H7B 109.5
H7A C7 H7B 109.5
C4 C7 H7C 109.5
H7A C7 H7C 109.5
H7B C7 H7C 109.5
C4 C8 C9 111.5(9)
C4 C8 H8A 109.3
C9 C8 H8A 109.3
C4 C8 H8B 109.3
C9 C8 H8B 109.3
H8A C8 H8B 108.0
C8 C9 H9A 109.5
C8 C9 H9B 109.5
H9A C9 H9B 109.5
C8 C9 H9C 109.5
H9A C9 H9C 109.5
H9B C9 H9C 109.5
N1 C11 C12 123.2(9)
N1 C11 C16 119.4(8)
C12 C11 C16 117.4(9)
C13 C12 C11 122.3(9)
C13 C12 N17 114.7(8)
C11 C12 N17 122.9(9)
C12 C13 C14 118.2(8)
C12 C13 H13 120.9
C14 C13 H13 120.9
C15 C14 C13 120.2(10)
C15 C14 Br1 122.5(8)
C13 C14 Br1 117.3(7)
C16 C15 C14 120.4(9)
C16 C15 H15 119.8
C14 C15 H15 119.8
C15 C16 C11 121.3(9)
C15 C16 H16 119.3
C11 C16 H16 119.3
O18 N17 O19 125.2(8)
O18 N17 C12 118.0(8)
O19 N17 C12 116.8(7)
C5A N1A N2A 113.5(8)
C5A N1A C11A 125.4(8)
N2A N1A C11A 118.8(8)
C3A N2A N1A 106.1(8)
N2A C3A C4A 114.0(8)
N2A C3A C6A 119.3(9)
C4A C3A C6A 126.7(8)
C3A C4A C5A 101.4(7)
C3A C4A C8A 115.5(8)
C5A C4A C8A 113.6(8)
C3A C4A C7A 108.9(8)
C5A C4A C7A 105.7(7)
C8A C4A C7A 111.0(7)
O10A C5A N1A 127.2(9)
O10A C5A C4A 128.0(9)
N1A C5A C4A 104.8(9)
C3A C6A H6A1 109.5
C3A C6A H6A2 109.5
H6A1 C6A H6A2 109.5
C3A C6A H6A3 109.5
H6A1 C6A H6A3 109.5
H6A2 C6A H6A3 109.5
C4A C7A H7A1 109.5
C4A C7A H7A2 109.5
H7A1 C7A H7A2 109.5
C4A C7A H7A3 109.5
H7A1 C7A H7A3 109.5
H7A2 C7A H7A3 109.5
C9A C8A C4A 112.9(8)
C9A C8A H8A1 109.0
C4A C8A H8A1 109.0
C9A C8A H8A2 109.0
C4A C8A H8A2 109.0
H8A1 C8A H8A2 107.8
C8A C9A H9A1 109.5
C8A C9A H9A2 109.5
H9A1 C9A H9A2 109.5
C8A C9A H9A3 109.5
H9A1 C9A H9A3 109.5
H9A2 C9A H9A3 109.5
C12A C11A C16A 118.5(8)
C12A C11A N1A 124.1(9)
C16A C11A N1A 117.3(9)
C11A C12A C13A 122.2(9)
C11A C12A N17A 122.1(8)
C13A C12A N17A 115.3(9)
C14A C13A C12A 118.5(9)
C14A C13A H13A 120.8
C12A C13A H13A 120.8
C13A C14A C15A 122.0(9)
C13A C14A Br2 120.4(8)
C15A C14A Br2 117.6(8)
C14A C15A C16A 117.8(10)
C14A C15A H15A 121.1
C16A C15A H15A 121.1
C11A C16A C15A 120.9(10)
C11A C16A H16A 119.5
C15A C16A H16A 119.5
O18A N17A O19A 125.1(10)
O18A N17A C12A 118.6(9)
O19A N17A C12A 116.2(8)
C5B N1B C11B 128.3(8)
C5B N1B N2B 113.7(7)
C11B N1B N2B 117.9(7)
C3B N2B N1B 108.1(8)
N2B C3B C6B 124.3(10)
N2B C3B C4B 113.1(9)
C6B C3B C4B 122.6(9)
C8B C4B C3B 112.3(9)
C8B C4B C5B 109.4(8)
C3B C4B C5B 101.1(8)
C8B C4B C7B 111.1(9)
C3B C4B C7B 112.6(9)
C5B C4B C7B 109.8(8)
O10B C5B N1B 127.1(10)
O10B C5B C4B 129.4(10)
N1B C5B C4B 103.6(9)
C3B C6B H6B1 109.5
C3B C6B H6B2 109.5
H6B1 C6B H6B2 109.5
C3B C6B H6B3 109.5
H6B1 C6B H6B3 109.5
H6B2 C6B H6B3 109.5
C4B C7B H7B1 109.5
C4B C7B H7B2 109.5
H7B1 C7B H7B2 109.5
C4B C7B H7B3 109.5
H7B1 C7B H7B3 109.5
H7B2 C7B H7B3 109.5
C9B C8B C4B 112.9(9)
C9B C8B H8B1 109.0
C4B C8B H8B1 109.0
C9B C8B H8B2 109.0
C4B C8B H8B2 109.0
H8B1 C8B H8B2 107.8
C8B C9B H9B1 109.5
C8B C9B H9B2 109.5
H9B1 C9B H9B2 109.5
C8B C9B H9B3 109.5
H9B1 C9B H9B3 109.5
H9B2 C9B H9B3 109.5
C16B C11B C12B 116.1(8)
C16B C11B N1B 120.1(8)
C12B C11B N1B 123.8(9)
C13B C12B C11B 122.0(9)
C13B C12B N17B 116.0(9)
C11B C12B N17B 122.0(8)
C14B C13B C12B 119.2(9)
C14B C13B H13B 120.4
C12B C13B H13B 120.4
C15B C14B C13B 120.1(8)
C15B C14B Br3 120.8(7)
C13B C14B Br3 119.2(7)
C16B C15B C14B 119.5(9)
C16B C15B H15B 120.3
C14B C15B H15B 120.3
C15B C16B C11B 122.9(9)
C15B C16B H16B 118.5
C11B C16B H16B 118.5
O19B N17B O18B 123.2(10)
O19B N17B C12B 119.4(9)
O18B N17B C12B 117.3(9)
C5C N1C C11C 126.2(7)
C5C N1C N2C 112.4(8)
C11C N1C N2C 118.6(7)
C3C N2C N1C 106.1(8)
N2C C3C C4C 115.4(8)
N2C C3C C6C 120.2(9)
C4C C3C C6C 124.4(9)
C3C C4C C5C 99.8(7)
C3C C4C C8C 114.5(7)
C5C C4C C8C 112.8(7)
C3C C4C C7C 110.4(7)
C5C C4C C7C 107.4(7)
C8C C4C C7C 111.2(7)
O10C C5C N1C 126.4(9)
O10C C5C C4C 127.3(9)
N1C C5C C4C 106.3(7)
C3C C6C H6C1 109.5
C3C C6C H6C2 109.5
H6C1 C6C H6C2 109.5
C3C C6C H6C3 109.5
H6C1 C6C H6C3 109.5
H6C2 C6C H6C3 109.5
C4C C7C H7C1 109.5
C4C C7C H7C2 109.5
H7C1 C7C H7C2 109.5
C4C C7C H7C3 109.5
H7C1 C7C H7C3 109.5
H7C2 C7C H7C3 109.5
C9C C8C C4C 112.1(8)
C9C C8C H8C1 109.2
C4C C8C H8C1 109.2
C9C C8C H8C2 109.2
C4C C8C H8C2 109.2
H8C1 C8C H8C2 107.9
C8C C9C H9C1 109.5
C8C C9C H9C2 109.5
H9C1 C9C H9C2 109.5
C8C C9C H9C3 109.5
H9C1 C9C H9C3 109.5
H9C2 C9C H9C3 109.5
C16C C11C N1C 120.4(8)
C16C C11C C12C 116.6(9)
N1C C11C C12C 122.9(8)
C13C C12C C11C 121.8(9)
C13C C12C N17C 116.5(8)
C11C C12C N17C 121.4(8)
C14C C13C C12C 118.6(8)
C14C C13C H13C 120.7
C12C C13C H13C 120.7
C13C C14C C15C 121.6(9)
C13C C14C Br4 118.4(6)
C15C C14C Br4 120.0(7)
C14C C15C C16C 119.6(9)
C14C C15C H15C 120.2
C16C C15C H15C 120.2
C15C C16C C11C 121.5(8)
C15C C16C H16C 119.2
C11C C16C H16C 119.2
O18C N17C O19C 123.1(8)
O18C N17C C12C 120.1(7)
O19C N17C C12C 116.5(8)

loop_
_geom_bond_atom_site_label_1
_geom_bond_atom_site_label_2
_geom_bond_distance
Br1 C14 1.886(11)
N1 C5 1.385(12)
N1 C11 1.399(12)
N1 N2 1.417(9)
N2 C3 1.295(12)
C3 C6 1.473(12)
C3 C4 1.511(13)
C4 C8 1.504(8)
C4 C5 1.529(13)
C4 C7 1.595(9)
C5 O10 1.211(10)
C6 H6A 0.9800
C6 H6B 0.9800
C6 H6C 0.9800
C7 H7A 0.9800
C7 H7B 0.9800
C7 H7C 0.9800
C8 C9 1.511(14)
C8 H8A 0.9900
C8 H8B 0.9900
C9 H9A 0.9800
C9 H9B 0.9800
C9 H9C 0.9800
C11 C12 1.398(12)
C11 C16 1.406(13)
C12 C13 1.369(13)
C12 N17 1.473(11)
C13 C14 1.416(13)
C13 H13 0.9500
C14 C15 1.382(12)
C15 C16 1.357(13)
C15 H15 0.9500
C16 H16 0.9500
N17 O18 1.215(9)
N17 O19 1.219(9)
Br2 C14A 1.898(9)
N1A C5A 1.388(12)
N1A N2A 1.404(11)
N1A C11A 1.410(11)
N2A C3A 1.320(11)
C3A C4A 1.477(12)
C3A C6A 1.502(12)
C4A C5A 1.527(12)
C4A C8A 1.517(8)
C4A C7A 1.573(8)
C5A O10A 1.193(12)
C6A H6A1 0.9800
C6A H6A2 0.9800
C6A H6A3 0.9800
C7A H7A1 0.9800
C7A H7A2 0.9800
C7A H7A3 0.9800
C8A C9A 1.526(14)
C8A H8A1 0.9900
C8A H8A2 0.9900
C9A H9A1 0.9800
C9A H9A2 0.9800
C9A H9A3 0.9800
C11A C12A 1.362(12)
C11A C16A 1.394(13)
C12A C13A 1.393(12)
C12A N17A 1.482(12)
C13A C14A 1.366(14)
C13A H13A 0.9500
C14A C15A 1.389(14)
C15A C16A 1.403(12)
C15A H15A 0.9500
C16A H16A 0.9500
N17A O18A 1.224(10)
N17A O19A 1.231(10)
Br3 C14B 1.886(8)
N1B C5B 1.362(12)
N1B C11B 1.407(11)
N1B N2B 1.419(10)
N2B C3B 1.255(12)
C3B C6B 1.486(12)
C3B C4B 1.508(14)
C4B C8B 1.510(8)
C4B C5B 1.550(13)
C4B C7B 1.576(9)
C5B O10B 1.181(11)
C6B H6B1 0.9800
C6B H6B2 0.9800
C6B H6B3 0.9800
C7B H7B1 0.9800
C7B H7B2 0.9800
C7B H7B3 0.9800
C8B C9B 1.491(16)
C8B H8B1 0.9900
C8B H8B2 0.9900
C9B H9B1 0.9800
C9B H9B2 0.9800
C9B H9B3 0.9800
C11B C16B 1.387(13)
C11B C12B 1.400(12)
C12B C13B 1.383(12)
C12B N17B 1.467(13)
C13B C14B 1.381(13)
C13B H13B 0.9500
C14B C15B 1.381(13)
C15B C16B 1.367(13)
C15B H15B 0.9500
C16B H16B 0.9500
N17B O19B 1.234(11)
N17B O18B 1.240(10)
Br4 C14C 1.895(9)
N1C C5C 1.383(12)
N1C C11C 1.402(11)
N1C N2C 1.437(9)
N2C C3C 1.277(13)
C3C C4C 1.511(12)
C3C C6C 1.512(12)
C4C C5C 1.520(12)
C4C C8C 1.520(7)
C4C C7C 1.576(8)
C5C O10C 1.220(10)
C6C H6C1 0.9800
C6C H6C2 0.9800
C6C H6C3 0.9800
C7C H7C1 0.9800
C7C H7C2 0.9800
C7C H7C3 0.9800
C8C C9C 1.500(13)
C8C H8C1 0.9900
C8C H8C2 0.9900
C9C H9C1 0.9800
C9C H9C2 0.9800
C9C H9C3 0.9800
C11C C16C 1.385(12)
C11C C12C 1.406(12)
C12C C13C 1.385(12)
C12C N17C 1.479(12)
C13C C14C 1.354(12)
C13C H13C 0.9500
C14C C15C 1.369(11)
C15C C16C 1.375(12)
C15C H15C 0.9500
C16C H16C 0.9500
N17C O18C 1.230(10)
N17C O19C 1.251(9)

loop_
_geom_torsion_atom_site_label_1
_geom_torsion_atom_site_label_2
_geom_torsion_atom_site_label_3
_geom_torsion_atom_site_label_4
_geom_torsion
C5 N1 N2 C3 -5.0(11)
C11 N1 N2 C3 -173.4(9)
N1 N2 C3 C6 179.1(9)
N1 N2 C3 C4 -5.9(11)
N2 C3 C4 C8 132.1(10)
C6 C3 C4 C8 -53.0(14)
N2 C3 C4 C5 13.0(11)
C6 C3 C4 C5 -172.1(10)
N2 C3 C4 C7 -103.0(11)
C6 C3 C4 C7 71.9(13)
C11 N1 C5 O10 -4.9(16)
N2 N1 C5 O10 -172.3(9)
C11 N1 C5 C4 -179.7(9)
N2 N1 C5 C4 13.0(10)
C8 C4 C5 O10 48.7(14)
C3 C4 C5 O10 170.9(10)
C7 C4 C5 O10 -72.1(13)
C8 C4 C5 N1 -136.8(8)
C3 C4 C5 N1 -14.6(9)
C7 C4 C5 N1 102.4(9)
C3 C4 C8 C9 -51.3(12)
C5 C4 C8 C9 61.6(11)
C7 C4 C8 C9 -177.2(8)
C5 N1 C11 C12 39.4(14)
N2 N1 C11 C12 -154.0(8)
C5 N1 C11 C16 -139.0(9)
N2 N1 C11 C16 27.6(12)
N1 C11 C12 C13 -172.4(9)
C16 C11 C12 C13 6.1(13)
N1 C11 C12 N17 10.8(14)
C16 C11 C12 N17 -170.7(8)
C11 C12 C13 C14 -6.0(13)
N17 C12 C13 C14 171.1(7)
C12 C13 C14 C15 2.1(12)
C12 C13 C14 Br1 -177.0(7)
C13 C14 C15 C16 1.5(13)
Br1 C14 C15 C16 -179.5(7)
C14 C15 C16 C11 -1.3(14)
N1 C11 C16 C15 176.2(8)
C12 C11 C16 C15 -2.3(13)
C13 C12 N17 O18 37.6(12)
C11 C12 N17 O18 -145.4(9)
C13 C12 N17 O19 -140.2(9)
C11 C12 N17 O19 36.8(12)
C5A N1A N2A C3A 3.3(11)
C11A N1A N2A C3A 166.8(8)
N1A N2A C3A C4A -2.8(11)
N1A N2A C3A C6A 177.8(9)
N2A C3A C4A C5A 1.4(10)
C6A C3A C4A C5A -179.3(10)
N2A C3A C4A C8A 124.7(9)
C6A C3A C4A C8A -56.0(13)
N2A C3A C4A C7A -109.7(9)
C6A C3A C4A C7A 69.6(12)
N2A N1A C5A O10A 176.6(9)
C11A N1A C5A O10A 14.3(17)
N2A N1A C5A C4A -2.4(10)
C11A N1A C5A C4A -164.7(8)
C3A C4A C5A O10A -178.3(10)
C8A C4A C5A O10A 57.2(13)
C7A C4A C5A O10A -64.8(12)
C3A C4A C5A N1A 0.6(9)
C8A C4A C5A N1A -123.9(9)
C7A C4A C5A N1A 114.2(8)
C3A C4A C8A C9A -57.2(11)
C5A C4A C8A C9A 59.4(12)
C7A C4A C8A C9A 178.3(9)
C5A N1A C11A C12A -45.8(14)
N2A N1A C11A C12A 152.8(8)
C5A N1A C11A C16A 129.6(10)
N2A N1A C11A C16A -31.8(11)
C16A C11A C12A C13A -1.0(13)
N1A C11A C12A C13A 174.3(8)
C16A C11A C12A N17A 171.2(8)
N1A C11A C12A N17A -13.5(13)
C11A C12A C13A C14A 0.6(13)
N17A C12A C13A C14A -172.1(8)
C12A C13A C14A C15A 1.7(14)
C12A C13A C14A Br2 179.3(6)
C13A C14A C15A C16A -3.5(13)
Br2 C14A C15A C16A 178.9(6)
C12A C11A C16A C15A -0.8(13)
N1A C11A C16A C15A -176.5(8)
C14A C15A C16A C11A 3.0(13)
C11A C12A N17A O18A -32.4(13)
C13A C12A N17A O18A 140.4(9)
C11A C12A N17A O19A 151.3(9)
C13A C12A N17A O19A -36.0(12)
C5B N1B N2B C3B -6.7(12)
C11B N1B N2B C3B 174.2(9)
N1B N2B C3B C6B -174.0(10)
N1B N2B C3B C4B 5.0(13)
N2B C3B C4B C8B 114.6(11)
C6B C3B C4B C8B -66.4(14)
N2B C3B C4B C5B -1.9(12)
C6B C3B C4B C5B 177.1(10)
N2B C3B C4B C7B -119.1(11)
C6B C3B C4B C7B 60.0(13)
C11B N1B C5B O10B 3.3(18)
N2B N1B C5B O10B -175.7(10)
C11B N1B C5B C4B -175.8(8)
N2B N1B C5B C4B 5.2(10)
C8B C4B C5B O10B 60.2(14)
C3B C4B C5B O10B 178.8(11)
C7B C4B C5B O10B -62.0(14)
C8B C4B C5B N1B -120.7(9)
C3B C4B C5B N1B -2.0(10)
C7B C4B C5B N1B 117.1(10)
C3B C4B C8B C9B -43.4(14)
C5B C4B C8B C9B 68.1(13)
C7B C4B C8B C9B -170.5(11)
C5B N1B C11B C16B -134.1(10)
N2B N1B C11B C16B 44.9(12)
C5B N1B C11B C12B 46.7(14)
N2B N1B C11B C12B -134.3(9)
C16B C11B C12B C13B 3.9(13)
N1B C11B C12B C13B -176.8(8)
C16B C11B C12B N17B -175.3(9)
N1B C11B C12B N17B 3.9(14)
C11B C12B C13B C14B -5.8(14)
N17B C12B C13B C14B 173.5(8)
C12B C13B C14B C15B 3.7(13)
C12B C13B C14B Br3 -177.0(7)
C13B C14B C15B C16B 0.0(13)
Br3 C14B C15B C16B -179.3(7)
C14B C15B C16B C11B -1.9(14)
C12B C11B C16B C15B 0.0(13)
N1B C11B C16B C15B -179.3(8)
C13B C12B N17B O19B 34.3(13)
C11B C12B N17B O19B -146.4(10)
C13B C12B N17B O18B -142.8(9)
C11B C12B N17B O18B 36.4(13)
C5C N1C N2C C3C 2.5(11)
C11C N1C N2C C3C 164.6(9)
N1C N2C C3C C4C -2.8(11)
N1C N2C C3C C6C 178.0(9)
N2C C3C C4C C5C 2.0(11)
C6C C3C C4C C5C -178.8(10)
N2C C3C C4C C8C 122.7(9)
C6C C3C C4C C8C -58.1(12)
N2C C3C C4C C7C -110.9(10)
C6C C3C C4C C7C 68.3(12)
C11C N1C C5C O10C 19.0(16)
N2C N1C C5C O10C 179.5(9)
C11C N1C C5C C4C -161.7(8)
N2C N1C C5C C4C -1.2(10)
C3C C4C C5C O10C 179.0(10)
C8C C4C C5C O10C 57.0(13)
C7C C4C C5C O10C -65.9(12)
C3C C4C C5C N1C -0.3(9)
C8C C4C C5C N1C -122.3(8)
C7C C4C C5C N1C 114.9(9)
C3C C4C C8C C9C -54.1(10)
C5C C4C C8C C9C 59.1(10)
C7C C4C C8C C9C 179.9(8)
C5C N1C C11C C16C 130.8(9)
N2C N1C C11C C16C -28.6(12)
C5C N1C C11C C12C -44.7(14)
N2C N1C C11C C12C 155.9(8)
C16C C11C C12C C13C -5.3(13)
N1C C11C C12C C13C 170.4(8)
C16C C11C C12C N17C 168.5(8)
N1C C11C C12C N17C -15.8(13)
C11C C12C C13C C14C 3.9(13)
N17C C12C C13C C14C -170.3(7)
C12C C13C C14C C15C 1.4(13)
C12C C13C C14C Br4 179.9(6)
C13C C14C C15C C16C -5.0(13)
Br4 C14C C15C C16C 176.5(7)
C14C C15C C16C C11C 3.4(14)
N1C C11C C16C C15C -174.2(8)
C12C C11C C16C C15C 1.6(13)
C13C C12C N17C O18C 142.1(8)
C11C C12C N17C O18C -32.0(13)
C13C C12C N17C O19C -31.8(11)
C11C C12C N17C O19C 154.0(8)
